data_7028460
loop_
_publ_author_name
'Kariuki, Benson M.'
'Platts, James A.'
'Newman, Paul D.'

_publ_section_title
;
 It's all about Me: methyl-induced control of coordination stereochemistry
 by a flexible tridentate N,C,N' ligand.
;
_journal_issue 7
_journal_name_full 'Dalton transactions (Cambridge, England : 2003)'
_journal_page_first 2971
_journal_page_last 2978
_journal_paper_doi 10.1039/c3dt52841c
_journal_volume 43
_journal_year 2014
_chemical_absolute_configuration ad
_chemical_formula_moiety 'C24 H32 N3 O, F6 P'
_chemical_formula_sum 'C24 H32 F6 N3 O P'
_chemical_formula_weight 523.50
_chemical_name_systematic
;
 ?
;
_space_group_IT_number 4
_symmetry_cell_setting monoclinic
_symmetry_space_group_name_Hall 'P 2yb'
_symmetry_space_group_name_H-M 'P 1 21 1'
_atom_sites_solution_hydrogens geom
_atom_sites_solution_primary direct
_atom_sites_solution_secondary difmap
_audit_creation_method SHELXL-97
_cell_angle_alpha 90.00
_cell_angle_beta 93.288(2)
_cell_angle_gamma 90.00
_cell_formula_units_Z 4
_cell_length_a 8.6919(2)
_cell_length_b 17.3620(6)
_cell_length_c 16.9847(5)
_cell_measurement_reflns_used 9321
_cell_measurement_temperature 150(2)
_cell_measurement_theta_max 30.50
_cell_measurement_theta_min 2.62
_cell_volume 2558.92(13)
_computing_cell_refinement DENZO/SCALEPACK
_computing_data_collection 'COLLECT,Nonius BV, 1997-2001'
_computing_data_reduction DENZO/SCALEPACK
_computing_molecular_graphics 'Ortep-3 for Windows (Farrugia, 1997)'
_computing_publication_material 'WinGX publication routines (Farrugia, 1999)'
_computing_structure_refinement SHELXL-97
_computing_structure_solution SHELXS-97
_diffrn_ambient_temperature 150(2)
_diffrn_measured_fraction_theta_full 0.990
_diffrn_measured_fraction_theta_max 0.876
_diffrn_measurement_device_type 'Nonius KappaCCD'
_diffrn_measurement_method 'CCD scans'
_diffrn_radiation_monochromator graphite
_diffrn_radiation_source 'fine-focus sealed tube'
_diffrn_radiation_type MoK\a
_diffrn_radiation_wavelength 0.71073
_diffrn_reflns_av_R_equivalents 0.0000
_diffrn_reflns_av_sigmaI/netI 0.0443
_diffrn_reflns_limit_h_max 12
_diffrn_reflns_limit_h_min -12
_diffrn_reflns_limit_k_max 21
_diffrn_reflns_limit_k_min -23
_diffrn_reflns_limit_l_max 23
_diffrn_reflns_limit_l_min -23
_diffrn_reflns_number 11234
_diffrn_reflns_theta_full 25.00
_diffrn_reflns_theta_max 30.50
_diffrn_reflns_theta_min 2.62
_exptl_absorpt_coefficient_mu 0.173
_exptl_absorpt_correction_T_max 0.9580
_exptl_absorpt_correction_T_min 0.9185
_exptl_absorpt_correction_type empirical
_exptl_absorpt_process_details Denzo/Scalepack
_exptl_crystal_colour colourless
_exptl_crystal_density_diffrn 1.359
_exptl_crystal_density_method 'not measured'
_exptl_crystal_description block
_exptl_crystal_F_000 1096
_exptl_crystal_size_max 0.50
_exptl_crystal_size_mid 0.30
_exptl_crystal_size_min 0.25
_refine_diff_density_max 1.137
_refine_diff_density_min -0.330
_refine_diff_density_rms 0.050
_refine_ls_abs_structure_details 'Flack H D (1983), Acta Cryst. A39, 876-881'
_refine_ls_abs_structure_Flack -0.09(10)
_refine_ls_extinction_method none
_refine_ls_goodness_of_fit_ref 1.054
_refine_ls_hydrogen_treatment constr
_refine_ls_matrix_type full
_refine_ls_number_parameters 641
_refine_ls_number_reflns 11234
_refine_ls_number_restraints 1
_refine_ls_restrained_S_all 1.054
_refine_ls_R_factor_all 0.0760
_refine_ls_R_factor_gt 0.0594
_refine_ls_shift/su_max 0.021
_refine_ls_shift/su_mean 0.000
_refine_ls_structure_factor_coef Fsqd
_refine_ls_weighting_details 'calc w=1/[\s^2^(Fo^2^)+(0.0411P)^2^+2.0554P] where P=(Fo^2^+2Fc^2^)/3'
_refine_ls_weighting_scheme calc
_refine_ls_wR_factor_gt 0.1247
_refine_ls_wR_factor_ref 0.1350
_reflns_number_gt 9321
_reflns_number_total 11234
_reflns_threshold_expression >2\s(I)
_cod_data_source_file c3dt52841c.txt
_cod_data_source_block kjc1234
_cod_depositor_comments
;
The following automatic conversions were performed:

'_symmetry_cell_setting' value 'Monoclinic' changed to 'monoclinic'
according to
/usr/data/users/saulius/automatic-downloads/current/RSC/lib/dictionaries/cif_core.dic
dictionary named 'cif_core.dic' version 2.4.2 from 2011-04-26.

Automatic conversion script
Id: cif_fix_values 2281 2013-09-26 08:29:07Z andrius 
;
_cod_original_sg_symbol_H-M P21
_cod_database_code 7028460

loop_
_symmetry_equiv_pos_as_xyz
'x, y, z'
'-x, y+1/2, -z'

loop_
_atom_site_label
_atom_site_type_symbol
_atom_site_fract_x
_atom_site_fract_y
_atom_site_fract_z
_atom_site_U_iso_or_equiv
_atom_site_adp_type
_atom_site_occupancy
_atom_site_symmetry_multiplicity
_atom_site_calc_flag
_atom_site_refinement_flags
C1 C 1.3500(4) 0.80484(16) 0.63355(16) 0.0320(6) Uani 1 1 d .
H1 H 1.2621 0.8038 0.5977 0.038 Uiso 1 1 calc R
C2 C 1.4661(3) 0.80063(18) 0.76829(16) 0.0301(6) Uani 1 1 d .
C3 C 1.5218(4) 0.88464(19) 0.7756(2) 0.0400(7) Uani 1 1 d .
H3A H 1.5862 0.8923 0.8250 0.048 Uiso 1 1 calc R
H3B H 1.4334 0.9206 0.7751 0.048 Uiso 1 1 calc R
C4 C 1.6182(4) 0.8973(2) 0.7021(2) 0.0454(8) Uani 1 1 d .
H4A H 1.5694 0.9366 0.6666 0.054 Uiso 1 1 calc R
H4B H 1.7241 0.9142 0.7182 0.054 Uiso 1 1 calc R
C5 C 1.6204(4) 0.81833(19) 0.66123(19) 0.0399(7) Uani 1 1 d .
H5 H 1.7191 0.8098 0.6350 0.048 Uiso 1 1 calc R
C6 C 1.5997(3) 0.75944(18) 0.72741(17) 0.0334(6) Uani 1 1 d .
C7 C 1.4254(4) 0.7625(2) 0.84501(18) 0.0424(8) Uani 1 1 d .
H7A H 1.3465 0.7930 0.8697 0.064 Uiso 1 1 calc R
H7B H 1.5177 0.7593 0.8808 0.064 Uiso 1 1 calc R
H7C H 1.3857 0.7105 0.8340 0.064 Uiso 1 1 calc R
C8 C 1.7486(4) 0.7569(3) 0.7811(2) 0.0526(9) Uani 1 1 d .
H8A H 1.7334 0.7230 0.8261 0.079 Uiso 1 1 calc R
H8B H 1.7737 0.8089 0.8002 0.079 Uiso 1 1 calc R
H8C H 1.8332 0.7372 0.7512 0.079 Uiso 1 1 calc R
C9 C 1.5619(4) 0.67801(19) 0.6987(2) 0.0426(8) Uani 1 1 d .
H9A H 1.4598 0.6776 0.6710 0.064 Uiso 1 1 calc R
H9B H 1.5623 0.6430 0.7439 0.064 Uiso 1 1 calc R
H9C H 1.6393 0.6612 0.6626 0.064 Uiso 1 1 calc R
C10 C 1.1689(3) 0.80008(18) 0.73609(18) 0.0325(6) Uani 1 1 d .
H10A H 1.1590 0.7604 0.7774 0.039 Uiso 1 1 calc R
H10B H 1.0972 0.7864 0.6909 0.039 Uiso 1 1 calc R
C11 C 1.1232(3) 0.87723(18) 0.76821(18) 0.0335(6) Uani 1 1 d .
C12 C 1.1060(4) 0.94031(19) 0.71698(19) 0.0356(7) Uani 1 1 d .
C13 C 1.0686(4) 1.0130(2) 0.7446(2) 0.0491(9) Uani 1 1 d .
H13 H 1.0603 1.0557 0.7096 0.059 Uiso 1 1 calc R
C14 C 1.0436(5) 1.0221(2) 0.8242(3) 0.0575(10) Uani 1 1 d .
H14 H 1.0193 1.0715 0.8440 0.069 Uiso 1 1 calc R
C15 C 1.0537(5) 0.9604(3) 0.8742(2) 0.0588(11) Uani 1 1 d .
H15 H 1.0332 0.9669 0.9281 0.071 Uiso 1 1 calc R
C16 C 1.0937(4) 0.8884(2) 0.8467(2) 0.0442(8) Uani 1 1 d .
H16 H 1.1010 0.8461 0.8822 0.053 Uiso 1 1 calc R
C17 C 1.1017(5) 0.9839(3) 0.5831(2) 0.0614(11) Uani 1 1 d .
H17A H 0.9951 1.0018 0.5851 0.092 Uiso 1 1 calc R
H17B H 1.1183 0.9640 0.5302 0.092 Uiso 1 1 calc R
H17C H 1.1723 1.0269 0.5950 0.092 Uiso 1 1 calc R
C18 C 1.5196(5) 0.8122(2) 0.52016(19) 0.0453(8) Uani 1 1 d .
H18 H 1.6130 0.7796 0.5140 0.054 Uiso 1 1 calc R
C19 C 1.5581(4) 0.8933(2) 0.49449(17) 0.0384(7) Uani 1 1 d .
C20 C 1.7013(4) 0.9090(2) 0.4691(2) 0.0519(9) Uani 1 1 d .
H20 H 1.7770 0.8697 0.4674 0.062 Uiso 1 1 calc R
C21 C 1.7332(5) 0.9835(3) 0.4459(2) 0.0601(11) Uani 1 1 d .
H21 H 1.8323 0.9965 0.4290 0.072 Uiso 1 1 calc R
C22 C 1.6222(5) 1.0374(2) 0.4477(2) 0.0526(10) Uani 1 1 d .
H22 H 1.6416 1.0886 0.4312 0.063 Uiso 1 1 calc R
C23 C 1.4793(4) 1.0176(2) 0.4737(2) 0.0459(8) Uani 1 1 d .
H23 H 1.4021 1.0562 0.4751 0.055 Uiso 1 1 calc R
C24 C 1.3917(5) 0.7790(3) 0.4681(2) 0.0623(12) Uani 1 1 d .
H24A H 1.3642 0.7281 0.4878 0.093 Uiso 1 1 calc R
H24B H 1.4252 0.7742 0.4142 0.093 Uiso 1 1 calc R
H24C H 1.3017 0.8130 0.4683 0.093 Uiso 1 1 calc R
C25 C 0.6887(5) 0.8200(2) 0.11067(18) 0.0438(8) Uani 1 1 d .
H25 H 0.7697 0.7852 0.1006 0.053 Uiso 1 1 calc R
C26 C 0.5958(4) 0.94857(19) 0.13782(18) 0.0348(7) Uani 1 1 d .
C27 C 0.5599(4) 0.9357(2) 0.22466(19) 0.0452(8) Uani 1 1 d .
H27A H 0.6556 0.9250 0.2572 0.054 Uiso 1 1 calc R
H27B H 0.5095 0.9817 0.2460 0.054 Uiso 1 1 calc R
C28 C 0.4520(5) 0.8666(3) 0.2244(2) 0.0622(11) Uani 1 1 d .
H28A H 0.3533 0.8805 0.2470 0.075 Uiso 1 1 calc R
H28B H 0.4996 0.8235 0.2552 0.075 Uiso 1 1 calc R
C29 C 0.4265(5) 0.8448(3) 0.1377(2) 0.0564(10) Uani 1 1 d .
H29 H 0.3219 0.8221 0.1263 0.068 Uiso 1 1 calc R
C30 C 0.4473(4) 0.9188(3) 0.0918(2) 0.0507(9) Uani 1 1 d .
C31 C 0.6349(5) 1.0306(2) 0.1183(3) 0.0542(9) Uani 1 1 d .
H31A H 0.7276 1.0464 0.1498 0.081 Uiso 1 1 calc R
H31B H 0.5488 1.0642 0.1302 0.081 Uiso 1 1 calc R
H31C H 0.6539 1.0345 0.0621 0.081 Uiso 1 1 calc R
C32 C 0.4613(5) 0.9090(3) 0.0036(2) 0.0599(11) Uani 1 1 d .
H32A H 0.5451 0.8729 -0.0057 0.090 Uiso 1 1 calc R
H32B H 0.4836 0.9589 -0.0201 0.090 Uiso 1 1 calc R
H32C H 0.3643 0.8887 -0.0204 0.090 Uiso 1 1 calc R
C33 C 0.3094(5) 0.9721(4) 0.1037(3) 0.0819(16) Uani 1 1 d .
H33A H 0.2137 0.9457 0.0865 0.123 Uiso 1 1 calc R
H33B H 0.3199 1.0192 0.0727 0.123 Uiso 1 1 calc R
H33C H 0.3065 0.9854 0.1597 0.123 Uiso 1 1 calc R
C34 C 0.8839(4) 0.9202(2) 0.11689(19) 0.0428(8) Uani 1 1 d .
H34A H 0.8871 0.9667 0.0833 0.051 Uiso 1 1 calc R
H34B H 0.9444 0.8795 0.0920 0.051 Uiso 1 1 calc R
C35 C 0.9601(4) 0.9386(3) 0.1965(2) 0.0466(9) Uani 1 1 d .
C36 C 0.9901(4) 0.8792(3) 0.2496(2) 0.0522(10) Uani 1 1 d .
C37 C 1.0657(4) 0.8945(3) 0.3236(2) 0.0640(12) Uani 1 1 d .
H37 H 1.0856 0.8541 0.3606 0.077 Uiso 1 1 calc R
C38 C 1.1097(5) 0.9683(4) 0.3413(2) 0.0684(14) Uani 1 1 d .
H38 H 1.1626 0.9784 0.3907 0.082 Uiso 1 1 calc R
C39 C 1.0796(5) 1.0296(4) 0.2894(3) 0.0748(15) Uani 1 1 d .
H39 H 1.1100 1.0806 0.3034 0.090 Uiso 1 1 calc R
C40 C 1.0030(4) 1.0140(3) 0.2155(2) 0.0498(9) Uani 1 1 d .
H40 H 0.9808 1.0546 0.1791 0.060 Uiso 1 1 calc R
C41 C 0.9743(7) 0.7434(3) 0.2756(3) 0.0835(16) Uani 1 1 d .
H41A H 1.0844 0.7405 0.2914 0.125 Uiso 1 1 calc R
H41B H 0.9428 0.6963 0.2472 0.125 Uiso 1 1 calc R
H41C H 0.9149 0.7487 0.3226 0.125 Uiso 1 1 calc R
C42 C 0.4979(5) 0.7114(2) 0.1066(2) 0.0594(10) Uani 1 1 d .
H42 H 0.3924 0.7118 0.0798 0.071 Uiso 1 1 calc R
C43 C 0.4854(5) 0.6740(2) 0.1875(2) 0.0554(10) Uani 1 1 d .
C44 C 0.3521(6) 0.6386(3) 0.1997(3) 0.0778(15) Uani 1 1 d .
H44 H 0.2731 0.6358 0.1588 0.093 Uiso 1 1 calc R
C45 C 0.3316(6) 0.6070(3) 0.2710(3) 0.0798(15) Uani 1 1 d .
H45 H 0.2373 0.5819 0.2806 0.096 Uiso 1 1 calc R
C46 C 0.4428(6) 0.6109(3) 0.3272(2) 0.0635(11) Uani 1 1 d .
H46 H 0.4275 0.5904 0.3780 0.076 Uiso 1 1 calc R
C47 C 0.5814(6) 0.6451(3) 0.3118(3) 0.0702(13) Uani 1 1 d .
H47 H 0.6623 0.6459 0.3519 0.084 Uiso 1 1 calc R
C48 C 0.5976(7) 0.6654(3) 0.0574(3) 0.0829(17) Uani 1 1 d .
H48A H 0.6122 0.6927 0.0079 0.124 Uiso 1 1 calc R
H48B H 0.5492 0.6153 0.0459 0.124 Uiso 1 1 calc R
H48C H 0.6978 0.6575 0.0857 0.124 Uiso 1 1 calc R
N1 N 1.3287(3) 0.79937(14) 0.71009(13) 0.0265(5) Uani 1 1 d .
N2 N 1.4864(3) 0.81159(15) 0.60503(14) 0.0353(6) Uani 1 1 d .
N3 N 1.4457(3) 0.94635(17) 0.49677(16) 0.0399(6) Uani 1 1 d .
N4 N 0.7217(3) 0.89402(15) 0.11863(14) 0.0317(5) Uani 1 1 d .
N5 N 0.5481(4) 0.79204(18) 0.11610(17) 0.0543(9) Uani 1 1 d .
N6 N 0.6047(4) 0.6776(2) 0.2407(2) 0.0619(9) Uani 1 1 d .
O1 O 1.1301(3) 0.92387(15) 0.64002(14) 0.0515(7) Uani 1 1 d .
O2 O 0.9466(4) 0.80853(17) 0.22532(15) 0.0607(8) Uani 1 1 d .
F1 F 1.1286(2) 0.67691(12) 0.57495(12) 0.0499(5) Uani 1 1 d .
F2 F 0.8885(3) 0.71580(16) 0.59342(14) 0.0711(8) Uani 1 1 d .
F3 F 0.8246(3) 0.7008(2) 0.46378(15) 0.0811(9) Uani 1 1 d .
F4 F 1.0646(3) 0.66015(14) 0.44504(13) 0.0608(6) Uani 1 1 d .
F5 F 1.0250(3) 0.77468(14) 0.50350(16) 0.0691(7) Uani 1 1 d .
F6 F 0.9290(3) 0.60098(15) 0.53655(14) 0.0685(7) Uani 1 1 d .
F7 F 1.0021(2) 0.69558(14) 0.08063(10) 0.0515(5) Uani 1 1 d .
F8 F 0.9067(2) 0.75330(13) -0.03029(12) 0.0516(5) Uani 1 1 d .
F9 F 1.0753(2) 0.68805(16) -0.10128(10) 0.0556(5) Uani 1 1 d .
F10 F 1.1706(3) 0.62944(14) 0.01105(14) 0.0612(6) Uani 1 1 d .
F11 F 1.1606(3) 0.75903(14) 0.00256(13) 0.0571(6) Uani 1 1 d .
F12 F 0.9170(3) 0.62319(14) -0.02427(14) 0.0604(6) Uani 1 1 d .
P1 P 0.97676(9) 0.68778(6) 0.51912(5) 0.03894(18) Uani 1 1 d .
P2 P 1.03765(9) 0.69083(6) -0.01049(4) 0.03407(16) Uani 1 1 d .

loop_
_atom_site_aniso_label
_atom_site_aniso_U_11
_atom_site_aniso_U_22
_atom_site_aniso_U_33
_atom_site_aniso_U_23
_atom_site_aniso_U_13
_atom_site_aniso_U_12
C1 0.0438(16) 0.0212(14) 0.0306(13) 0.0009(11) -0.0029(12) -0.0001(12)
C2 0.0281(13) 0.0330(16) 0.0290(13) -0.0001(11) -0.0018(10) -0.0013(12)
C3 0.0411(17) 0.0332(17) 0.0456(17) -0.0145(14) 0.0019(14) -0.0053(14)
C4 0.0454(19) 0.0337(18) 0.057(2) -0.0034(15) 0.0055(16) -0.0157(15)
C5 0.0379(16) 0.0361(18) 0.0466(17) 0.0009(14) 0.0112(13) -0.0054(14)
C6 0.0294(14) 0.0322(16) 0.0386(15) -0.0003(12) 0.0026(12) 0.0017(13)
C7 0.0455(18) 0.051(2) 0.0299(14) 0.0070(14) -0.0012(13) 0.0055(16)
C8 0.0319(17) 0.064(3) 0.061(2) -0.0029(19) -0.0015(15) 0.0047(17)
C9 0.0485(18) 0.0293(18) 0.0503(18) 0.0037(14) 0.0061(14) 0.0066(15)
C10 0.0275(14) 0.0290(15) 0.0408(15) 0.0038(12) 0.0002(11) -0.0028(12)
C11 0.0273(14) 0.0346(17) 0.0385(15) 0.0020(13) 0.0005(12) 0.0006(12)
C12 0.0322(16) 0.0327(16) 0.0419(17) 0.0026(13) 0.0042(12) 0.0044(13)
C13 0.050(2) 0.037(2) 0.061(2) 0.0053(16) 0.0065(17) 0.0113(17)
C14 0.060(2) 0.044(2) 0.069(3) -0.0090(19) 0.002(2) 0.0150(19)
C15 0.060(3) 0.068(3) 0.049(2) -0.0129(19) 0.0060(18) 0.021(2)
C16 0.0400(18) 0.051(2) 0.0427(17) 0.0031(15) 0.0068(14) 0.0094(16)
C17 0.073(3) 0.059(3) 0.052(2) 0.0260(19) 0.0046(19) 0.021(2)
C18 0.062(2) 0.042(2) 0.0335(16) 0.0017(14) 0.0115(15) -0.0024(17)
C19 0.0504(19) 0.0367(18) 0.0284(14) 0.0040(12) 0.0050(13) -0.0009(15)
C20 0.046(2) 0.062(3) 0.049(2) 0.0099(17) 0.0089(16) 0.0134(18)
C21 0.043(2) 0.080(3) 0.058(2) 0.022(2) 0.0080(17) -0.010(2)
C22 0.056(2) 0.048(2) 0.052(2) 0.0186(17) -0.0096(17) -0.0210(19)
C23 0.0457(19) 0.039(2) 0.053(2) 0.0042(15) -0.0008(15) 0.0001(16)
C24 0.088(3) 0.063(3) 0.0369(18) -0.0058(17) 0.0119(18) -0.029(2)
C25 0.071(2) 0.0318(18) 0.0292(15) 0.0002(12) 0.0116(15) 0.0066(16)
C26 0.0298(15) 0.0367(17) 0.0377(16) -0.0018(13) -0.0001(12) -0.0007(13)
C27 0.0446(19) 0.055(2) 0.0373(17) -0.0104(15) 0.0078(14) 0.0051(17)
C28 0.066(3) 0.077(3) 0.046(2) 0.0019(19) 0.0276(19) -0.011(2)
C29 0.053(2) 0.061(3) 0.056(2) -0.0110(19) 0.0162(18) -0.025(2)
C30 0.0375(18) 0.066(3) 0.048(2) -0.0029(18) 0.0008(15) -0.0158(18)
C31 0.056(2) 0.035(2) 0.071(3) -0.0009(17) -0.0038(19) 0.0043(17)
C32 0.059(3) 0.074(3) 0.045(2) 0.0016(19) -0.0091(18) -0.017(2)
C33 0.039(2) 0.122(5) 0.085(3) 0.000(3) -0.004(2) 0.013(3)
C34 0.0309(16) 0.063(2) 0.0349(16) 0.0052(15) 0.0064(12) 0.0003(16)
C35 0.0283(16) 0.074(3) 0.0385(17) 0.0026(16) 0.0075(13) -0.0043(16)
C36 0.0369(19) 0.078(3) 0.0423(18) 0.0014(18) 0.0065(15) 0.0103(19)
C37 0.039(2) 0.102(4) 0.051(2) -0.002(2) 0.0048(17) 0.011(2)
C38 0.043(2) 0.118(5) 0.044(2) 0.007(2) 0.0002(17) -0.005(3)
C39 0.054(3) 0.110(4) 0.060(3) -0.008(3) 0.003(2) -0.040(3)
C40 0.0388(18) 0.066(3) 0.0444(19) 0.0009(17) 0.0042(15) -0.0206(18)
C41 0.091(4) 0.080(4) 0.078(3) 0.023(3) -0.004(3) 0.035(3)
C42 0.077(3) 0.044(2) 0.057(2) -0.0045(17) -0.0008(19) -0.014(2)
C43 0.081(3) 0.045(2) 0.0407(17) -0.0003(15) 0.0001(17) -0.026(2)
C44 0.096(4) 0.056(3) 0.078(3) 0.026(2) -0.033(3) -0.034(3)
C45 0.066(3) 0.062(3) 0.110(4) 0.030(3) -0.001(3) -0.020(2)
C46 0.097(3) 0.046(2) 0.048(2) 0.0179(18) 0.010(2) 0.000(2)
C47 0.083(3) 0.054(3) 0.069(3) -0.004(2) -0.035(2) 0.013(2)
C48 0.136(5) 0.040(2) 0.079(3) -0.009(2) 0.056(3) -0.008(3)
N1 0.0283(11) 0.0244(12) 0.0267(11) 0.0005(9) 0.0006(9) -0.0008(10)
N2 0.0473(15) 0.0306(14) 0.0286(12) 0.0009(10) 0.0083(10) -0.0036(12)
N3 0.0395(15) 0.0379(16) 0.0424(15) 0.0009(12) 0.0035(12) -0.0044(12)
N4 0.0318(12) 0.0333(14) 0.0305(11) 0.0007(10) 0.0050(10) 0.0006(11)
N5 0.087(2) 0.0373(17) 0.0399(15) -0.0040(12) 0.0124(15) -0.0267(17)
N6 0.063(2) 0.064(2) 0.0586(19) -0.0073(17) 0.0072(16) -0.0093(19)
O1 0.0701(18) 0.0444(15) 0.0402(13) 0.0134(10) 0.0050(11) 0.0227(13)
O2 0.086(2) 0.0492(17) 0.0462(14) 0.0050(12) 0.0007(13) 0.0260(16)
F1 0.0431(10) 0.0454(13) 0.0600(12) -0.0071(10) -0.0084(9) 0.0056(9)
F2 0.0550(13) 0.093(2) 0.0665(14) -0.0344(13) 0.0133(11) 0.0112(13)
F3 0.0498(12) 0.116(2) 0.0746(15) -0.0234(17) -0.0253(11) 0.0119(15)
F4 0.0750(15) 0.0620(15) 0.0473(12) -0.0059(10) 0.0197(11) 0.0071(12)
F5 0.0757(17) 0.0390(13) 0.0910(18) 0.0061(12) -0.0105(13) 0.0054(12)
F6 0.0857(17) 0.0568(15) 0.0641(14) -0.0145(12) 0.0147(12) -0.0347(14)
F7 0.0718(13) 0.0528(13) 0.0307(8) 0.0043(9) 0.0101(8) 0.0094(12)
F8 0.0475(12) 0.0604(15) 0.0468(11) 0.0078(10) 0.0011(9) 0.0137(11)
F9 0.0642(12) 0.0727(15) 0.0311(9) -0.0056(11) 0.0132(8) -0.0069(14)
F10 0.0615(14) 0.0584(16) 0.0637(14) -0.0004(11) 0.0024(11) 0.0217(12)
F11 0.0539(13) 0.0603(15) 0.0560(13) 0.0003(11) -0.0055(10) -0.0207(11)
F12 0.0602(14) 0.0531(15) 0.0685(15) -0.0061(11) 0.0081(11) -0.0239(12)
P1 0.0328(4) 0.0400(4) 0.0437(4) -0.0123(4) 0.0001(3) 0.0004(4)
P2 0.0359(4) 0.0369(4) 0.0296(3) -0.0007(3) 0.0034(3) -0.0026(4)

loop_
_atom_type_symbol
_atom_type_description
_atom_type_scat_dispersion_real
_atom_type_scat_dispersion_imag
_atom_type_scat_source
C C 0.0033 0.0016 'International Tables Vol C Tables 4.2.6.8 and 6.1.1.4'
H H 0.0000 0.0000 'International Tables Vol C Tables 4.2.6.8 and 6.1.1.4'
N N 0.0061 0.0033 'International Tables Vol C Tables 4.2.6.8 and 6.1.1.4'
O O 0.0106 0.0060 'International Tables Vol C Tables 4.2.6.8 and 6.1.1.4'
F F 0.0171 0.0103 'International Tables Vol C Tables 4.2.6.8 and 6.1.1.4'
P P 0.1023 0.0942 'International Tables Vol C Tables 4.2.6.8 and 6.1.1.4'

loop_
_geom_angle_atom_site_label_1
_geom_angle_atom_site_label_2
_geom_angle_atom_site_label_3
_geom_angle
N2 C1 N1 123.2(3)
N2 C1 H1 118.4
N1 C1 H1 118.4
N1 C2 C7 109.9(2)
N1 C2 C3 107.5(2)
C7 C2 C3 115.5(3)
N1 C2 C6 106.5(2)
C7 C2 C6 113.4(3)
C3 C2 C6 103.4(2)
C2 C3 C4 104.4(2)
C2 C3 H3A 110.9
C4 C3 H3A 110.9
C2 C3 H3B 110.9
C4 C3 H3B 110.9
H3A C3 H3B 108.9
C5 C4 C3 104.9(3)
C5 C4 H4A 110.8
C3 C4 H4A 110.8
C5 C4 H4B 110.8
C3 C4 H4B 110.8
H4A C4 H4B 108.8
N2 C5 C4 109.6(3)
N2 C5 C6 107.5(2)
C4 C5 C6 104.9(3)
N2 C5 H5 111.5
C4 C5 H5 111.5
C6 C5 H5 111.5
C9 C6 C5 114.5(3)
C9 C6 C8 108.7(3)
C5 C6 C8 108.8(3)
C9 C6 C2 114.5(3)
C5 C6 C2 98.2(2)
C8 C6 C2 111.8(3)
C2 C7 H7A 109.5
C2 C7 H7B 109.5
H7A C7 H7B 109.5
C2 C7 H7C 109.5
H7A C7 H7C 109.5
H7B C7 H7C 109.5
C6 C8 H8A 109.5
C6 C8 H8B 109.5
H8A C8 H8B 109.5
C6 C8 H8C 109.5
H8A C8 H8C 109.5
H8B C8 H8C 109.5
C6 C9 H9A 109.5
C6 C9 H9B 109.5
H9A C9 H9B 109.5
C6 C9 H9C 109.5
H9A C9 H9C 109.5
H9B C9 H9C 109.5
N1 C10 C11 112.7(2)
N1 C10 H10A 109.0
C11 C10 H10A 109.0
N1 C10 H10B 109.0
C11 C10 H10B 109.0
H10A C10 H10B 107.8
C16 C11 C12 117.9(3)
C16 C11 C10 122.7(3)
C12 C11 C10 119.4(3)
O1 C12 C13 124.3(3)
O1 C12 C11 114.5(3)
C13 C12 C11 121.2(3)
C14 C13 C12 118.9(3)
C14 C13 H13 120.6
C12 C13 H13 120.6
C15 C14 C13 120.5(4)
C15 C14 H14 119.8
C13 C14 H14 119.8
C14 C15 C16 120.4(4)
C14 C15 H15 119.8
C16 C15 H15 119.8
C15 C16 C11 121.0(4)
C15 C16 H16 119.5
C11 C16 H16 119.5
O1 C17 H17A 109.5
O1 C17 H17B 109.5
H17A C17 H17B 109.5
O1 C17 H17C 109.5
H17A C17 H17C 109.5
H17B C17 H17C 109.5
N2 C18 C24 113.1(3)
N2 C18 C19 110.1(3)
C24 C18 C19 110.9(3)
N2 C18 H18 107.5
C24 C18 H18 107.5
C19 C18 H18 107.5
N3 C19 C20 123.2(3)
N3 C19 C18 117.0(3)
C20 C19 C18 119.7(3)
C19 C20 C21 118.5(4)
C19 C20 H20 120.8
C21 C20 H20 120.8
C22 C21 C20 119.2(4)
C22 C21 H21 120.4
C20 C21 H21 120.4
C21 C22 C23 119.5(4)
C21 C22 H22 120.3
C23 C22 H22 120.3
N3 C23 C22 122.6(4)
N3 C23 H23 118.7
C22 C23 H23 118.7
C18 C24 H24A 109.5
C18 C24 H24B 109.5
H24A C24 H24B 109.5
C18 C24 H24C 109.5
H24A C24 H24C 109.5
H24B C24 H24C 109.5
N4 C25 N5 123.0(3)
N4 C25 H25 118.5
N5 C25 H25 118.5
N4 C26 C31 111.9(3)
N4 C26 C27 107.9(3)
C31 C26 C27 114.2(3)
N4 C26 C30 106.0(3)
C31 C26 C30 113.2(3)
C27 C26 C30 102.9(3)
C28 C27 C26 105.7(3)
C28 C27 H27A 110.6
C26 C27 H27A 110.6
C28 C27 H27B 110.6
C26 C27 H27B 110.6
H27A C27 H27B 108.7
C27 C28 C29 104.8(3)
C27 C28 H28A 110.8
C29 C28 H28A 110.8
C27 C28 H28B 110.8
C29 C28 H28B 110.8
H28A C28 H28B 108.9
N5 C29 C30 107.0(3)
N5 C29 C28 109.4(4)
C30 C29 C28 105.6(3)
N5 C29 H29 111.5
C30 C29 H29 111.5
C28 C29 H29 111.5
C29 C30 C32 115.4(4)
C29 C30 C33 109.0(4)
C32 C30 C33 107.8(4)
C29 C30 C26 98.2(3)
C32 C30 C26 114.9(3)
C33 C30 C26 111.4(3)
C26 C31 H31A 109.5
C26 C31 H31B 109.5
H31A C31 H31B 109.5
C26 C31 H31C 109.5
H31A C31 H31C 109.5
H31B C31 H31C 109.5
C30 C32 H32A 109.5
C30 C32 H32B 109.5
H32A C32 H32B 109.5
C30 C32 H32C 109.5
H32A C32 H32C 109.5
H32B C32 H32C 109.5
C30 C33 H33A 109.5
C30 C33 H33B 109.5
H33A C33 H33B 109.5
C30 C33 H33C 109.5
H33A C33 H33C 109.5
H33B C33 H33C 109.5
N4 C34 C35 114.6(3)
N4 C34 H34A 108.6
C35 C34 H34A 108.6
N4 C34 H34B 108.6
C35 C34 H34B 108.6
H34A C34 H34B 107.6
C36 C35 C40 120.7(3)
C36 C35 C34 118.9(4)
C40 C35 C34 120.4(4)
O2 C36 C35 116.2(3)
O2 C36 C37 123.8(4)
C35 C36 C37 120.0(5)
C38 C37 C36 118.9(5)
C38 C37 H37 120.5
C36 C37 H37 120.6
C37 C38 C39 122.4(4)
C37 C38 H38 118.8
C39 C38 H38 118.8
C38 C39 C40 118.4(5)
C38 C39 H39 120.8
C40 C39 H39 120.8
C35 C40 C39 119.5(4)
C35 C40 H40 120.2
C39 C40 H40 120.2
O2 C41 H41A 109.5
O2 C41 H41B 109.5
H41A C41 H41B 109.5
O2 C41 H41C 109.5
H41A C41 H41C 109.5
H41B C41 H41C 109.5
C48 C42 N5 113.4(4)
C48 C42 C43 110.7(4)
N5 C42 C43 109.9(3)
C48 C42 H42 107.5
N5 C42 H42 107.5
C43 C42 H42 107.5
C44 C43 N6 124.2(4)
C44 C43 C42 116.2(4)
N6 C43 C42 119.6(4)
C43 C44 C45 119.1(4)
C43 C44 H44 120.5
C45 C44 H44 120.5
C46 C45 C44 119.8(5)
C46 C45 H45 120.1
C44 C45 H45 120.1
C45 C46 C47 119.8(4)
C45 C46 H46 120.1
C47 C46 H46 120.1
N6 C47 C46 121.4(4)
N6 C47 H47 119.3
C46 C47 H47 119.3
C42 C48 H48A 109.5
C42 C48 H48B 109.5
H48A C48 H48B 109.5
C42 C48 H48C 109.5
H48A C48 H48C 109.5
H48B C48 H48C 109.5
C1 N1 C10 118.5(2)
C1 N1 C2 119.5(2)
C10 N1 C2 121.7(2)
C1 N2 C5 117.9(2)
C1 N2 C18 126.0(3)
C5 N2 C18 116.1(3)
C23 N3 C19 117.0(3)
C25 N4 C34 119.7(3)
C25 N4 C26 118.7(3)
C34 N4 C26 121.2(3)
C25 N5 C29 118.2(3)
C25 N5 C42 127.6(4)
C29 N5 C42 114.2(3)
C43 N6 C47 115.6(4)
C12 O1 C17 117.6(3)
C36 O2 C41 120.3(4)
F4 P1 F2 179.82(17)
F4 P1 F1 90.92(13)
F2 P1 F1 89.14(12)
F4 P1 F5 90.63(15)
F2 P1 F5 89.19(16)
F1 P1 F5 89.67(13)
F4 P1 F3 89.79(14)
F2 P1 F3 90.15(14)
F1 P1 F3 178.60(17)
F5 P1 F3 89.12(17)
F4 P1 F6 90.21(14)
F2 P1 F6 89.96(15)
F1 P1 F6 89.60(14)
F5 P1 F6 178.89(15)
F3 P1 F6 91.60(17)
F12 P2 F8 90.85(12)
F12 P2 F9 90.32(13)
F8 P2 F9 90.01(12)
F12 P2 F7 91.05(13)
F8 P2 F7 89.65(11)
F9 P2 F7 178.59(15)
F12 P2 F10 90.20(15)
F8 P2 F10 178.62(14)
F9 P2 F10 90.88(13)
F7 P2 F10 89.43(12)
F12 P2 F11 179.36(14)
F8 P2 F11 89.35(14)
F9 P2 F11 89.08(12)
F7 P2 F11 89.55(12)
F10 P2 F11 89.62(13)

loop_
_geom_bond_atom_site_label_1
_geom_bond_atom_site_label_2
_geom_bond_distance
C1 N2 1.312(4)
C1 N1 1.327(4)
C1 H1 0.9500
C2 N1 1.506(3)
C2 C7 1.522(4)
C2 C3 1.540(4)
C2 C6 1.560(4)
C3 C4 1.559(5)
C3 H3A 0.9900
C3 H3B 0.9900
C4 C5 1.537(5)
C4 H4A 0.9900
C4 H4B 0.9900
C5 N2 1.467(4)
C5 C6 1.538(4)
C5 H5 1.0000
C6 C9 1.525(5)
C6 C8 1.541(4)
C7 H7A 0.9800
C7 H7B 0.9800
C7 H7C 0.9800
C8 H8A 0.9800
C8 H8B 0.9800
C8 H8C 0.9800
C9 H9A 0.9800
C9 H9B 0.9800
C9 H9C 0.9800
C10 N1 1.481(4)
C10 C11 1.508(4)
C10 H10A 0.9900
C10 H10B 0.9900
C11 C16 1.386(4)
C11 C12 1.401(4)
C12 O1 1.366(4)
C12 C13 1.391(5)
C13 C14 1.391(6)
C13 H13 0.9500
C14 C15 1.366(6)
C14 H14 0.9500
C15 C16 1.385(5)
C15 H15 0.9500
C16 H16 0.9500
C17 O1 1.434(4)
C17 H17A 0.9800
C17 H17B 0.9800
C17 H17C 0.9800
C18 N2 1.486(4)
C18 C24 1.495(5)
C18 C19 1.518(5)
C18 H18 1.0000
C19 N3 1.345(5)
C19 C20 1.367(5)
C20 C21 1.385(6)
C20 H20 0.9500
C21 C22 1.345(6)
C21 H21 0.9500
C22 C23 1.385(5)
C22 H22 0.9500
C23 N3 1.335(5)
C23 H23 0.9500
C24 H24A 0.9800
C24 H24B 0.9800
C24 H24C 0.9800
C25 N4 1.323(4)
C25 N5 1.323(5)
C25 H25 0.9500
C26 N4 1.497(4)
C26 C31 1.505(5)
C26 C27 1.541(5)
C26 C30 1.558(5)
C27 C28 1.521(6)
C27 H27A 0.9900
C27 H27B 0.9900
C28 C29 1.523(5)
C28 H28A 0.9900
C28 H28B 0.9900
C29 N5 1.461(5)
C29 C30 1.520(6)
C29 H29 1.0000
C30 C32 1.520(5)
C30 C33 1.537(6)
C31 H31A 0.9800
C31 H31B 0.9800
C31 H31C 0.9800
C32 H32A 0.9800
C32 H32B 0.9800
C32 H32C 0.9800
C33 H33A 0.9800
C33 H33B 0.9800
C33 H33C 0.9800
C34 N4 1.483(4)
C34 C35 1.506(5)
C34 H34A 0.9900
C34 H34B 0.9900
C35 C36 1.386(6)
C35 C40 1.393(6)
C36 O2 1.341(5)
C36 C37 1.409(5)
C37 C38 1.366(7)
C37 H37 0.9500
C38 C39 1.397(7)
C38 H38 0.9500
C39 C40 1.412(5)
C39 H39 0.9500
C40 H40 0.9500
C41 O2 1.429(5)
C41 H41A 0.9800
C41 H41B 0.9800
C41 H41C 0.9800
C42 C48 1.473(6)
C42 N5 1.473(5)
C42 C43 1.529(5)
C42 H42 1.0000
C43 C44 1.338(6)
C43 N6 1.337(5)
C44 C45 1.351(7)
C44 H44 0.9500
C45 C46 1.321(7)
C45 H45 0.9500
C46 C47 1.381(7)
C46 H46 0.9500
C47 N6 1.360(6)
C47 H47 0.9500
C48 H48A 0.9800
C48 H48B 0.9800
C48 H48C 0.9800
F1 P1 1.592(2)
F2 P1 1.590(2)
F3 P1 1.594(2)
F4 P1 1.583(2)
F5 P1 1.592(3)
F6 P1 1.595(3)
F7 P2 1.5977(18)
F8 P2 1.594(2)
F9 P2 1.5953(18)
F10 P2 1.599(2)
F11 P2 1.602(2)
F12 P2 1.583(2)
